data_7201781
loop_
_publ_author_name
'Li, Zhi-Gang'
'Wang, Guan-Hua'
'Jia, Heng-Qing'
'Hu, Ning-Hai'
'Xu, Jing-Wei'

_publ_section_title
;
 Constructing porous frameworks from one-dimensional cobalt--oxygen
 clusters and pyridinedicarboxylate ligands adopting two rare
 coordination modes
;
_journal_issue 2
_journal_name_full CrystEngComm
_journal_page_first 173
_journal_paper_doi 10.1039/b715808d
_journal_volume 10
_journal_year 2008
_chemical_formula_sum 'C14 H10 Co3 N2 O11'
_chemical_formula_weight 559.03
_chemical_name_systematic
;
?
;
_space_group_IT_number 2
_symmetry_cell_setting triclinic
_symmetry_space_group_name_Hall '-P 1'
_symmetry_space_group_name_H-M 'P -1'
_atom_sites_solution_hydrogens geom
_atom_sites_solution_primary direct
_atom_sites_solution_secondary difmap
_audit_creation_method SHELXL-97
_cell_angle_alpha 76.7620(10)
_cell_angle_beta 65.8140(10)
_cell_angle_gamma 80.6800(10)
_cell_formula_units_Z 2
_cell_length_a 11.1575(8)
_cell_length_b 11.2606(8)
_cell_length_c 11.4240(9)
_cell_measurement_reflns_used 4871
_cell_measurement_temperature 187(2)
_cell_measurement_theta_max 26.01
_cell_measurement_theta_min 2.47
_cell_volume 1270.77(16)
_computing_cell_refinement 'Bruker SMART'
_computing_data_collection 'Bruker SMART'
_computing_data_reduction 'Bruker SAINT'
_computing_molecular_graphics 'Bruker SHELXTL'
_computing_publication_material 'Bruker SHELXTL'
_computing_structure_refinement 'SHELXL-97 (Sheldrick, 1997)'
_computing_structure_solution 'SHELXS-97 (Sheldrick, 1990)'
_diffrn_ambient_temperature 187(2)
_diffrn_measured_fraction_theta_full 0.975
_diffrn_measured_fraction_theta_max 0.975
_diffrn_measurement_device_type 'Bruker SMART APEX CCD area detector'
_diffrn_measurement_method '\f and \w scans'
_diffrn_radiation_monochromator graphite
_diffrn_radiation_source 'fine-focus sealed tube'
_diffrn_radiation_type MoK\a
_diffrn_radiation_wavelength 0.71073
_diffrn_reflns_av_R_equivalents 0.0150
_diffrn_reflns_av_sigmaI/netI 0.0255
_diffrn_reflns_limit_h_max 8
_diffrn_reflns_limit_h_min -13
_diffrn_reflns_limit_k_max 13
_diffrn_reflns_limit_k_min -13
_diffrn_reflns_limit_l_max 13
_diffrn_reflns_limit_l_min -14
_diffrn_reflns_number 7808
_diffrn_reflns_theta_full 26.02
_diffrn_reflns_theta_max 26.02
_diffrn_reflns_theta_min 1.86
_exptl_absorpt_coefficient_mu 1.982
_exptl_absorpt_correction_T_max 0.790
_exptl_absorpt_correction_T_min 0.705
_exptl_absorpt_correction_type multi-scan
_exptl_absorpt_process_details 'SADABS (Sheldrick, 1996)'
_exptl_crystal_colour red
_exptl_crystal_density_diffrn 1.461
_exptl_crystal_density_method 'not measured'
_exptl_crystal_description block
_exptl_crystal_F_000 554
_exptl_crystal_size_max 0.20
_exptl_crystal_size_mid 0.15
_exptl_crystal_size_min 0.12
_refine_diff_density_max 0.552
_refine_diff_density_min -0.382
_refine_diff_density_rms 0.071
_refine_ls_extinction_method none
_refine_ls_goodness_of_fit_ref 1.081
_refine_ls_hydrogen_treatment constr
_refine_ls_matrix_type full
_refine_ls_number_parameters 271
_refine_ls_number_reflns 4869
_refine_ls_number_restraints 0
_refine_ls_restrained_S_all 1.081
_refine_ls_R_factor_all 0.0263
_refine_ls_R_factor_gt 0.0243
_refine_ls_shift/su_max 0.001
_refine_ls_shift/su_mean 0.000
_refine_ls_structure_factor_coef Fsqd
_refine_ls_weighting_details 'calc w=1/[\s^2^(Fo^2^)+(0.0419P)^2^+0.1556P] where P=(Fo^2^+2Fc^2^)/3'
_refine_ls_weighting_scheme calc
_refine_ls_wR_factor_gt 0.0696
_refine_ls_wR_factor_ref 0.0706
_reflns_number_gt 4395
_reflns_number_total 4869
_reflns_threshold_expression >2\s(I)
_cod_data_source_file b715808d.txt
_cod_data_source_block l079
_cod_depositor_comments
;
The following automatic conversions were performed:
'_symmetry_cell_setting' value 'Triclinic' changed to 'triclinic'
according to '/home/saulius/struct/CIF-dictionaries/cif_core.dic'
dictionary named 'cif_core.dic' version 2.4.1 from 2010-06-29.

Automatic conversion script
Id: cif_fix_enum 1527 2010-12-29 10:47:43Z saulius 
;
_cod_original_sg_symbol_H-M P-1
_cod_database_code 7201781

loop_
_symmetry_equiv_pos_as_xyz
'x, y, z'
'-x, -y, -z'

loop_
_atom_site_label
_atom_site_type_symbol
_atom_site_fract_x
_atom_site_fract_y
_atom_site_fract_z
_atom_site_U_iso_or_equiv
_atom_site_adp_type
_atom_site_occupancy
_atom_site_symmetry_multiplicity
_atom_site_calc_flag
_atom_site_refinement_flags
_atom_site_disorder_assembly
_atom_site_disorder_group
Co1 Co 0.10282(2) 0.39292(2) 0.49932(2) 0.01223(8) Uani 1 1 d . . .
Co2 Co -0.02916(2) 0.42820(2) 0.28977(2) 0.01232(8) Uani 1 1 d . . .
Co3 Co 0.00718(2) 0.64072(2) -0.00867(2) 0.01375(8) Uani 1 1 d . . .
O1 O 0.03904(14) 0.38043(11) 0.70146(12) 0.0171(3) Uani 1 1 d . . .
O2 O -0.04994(14) 0.25945(12) 0.89608(12) 0.0204(3) Uani 1 1 d . . .
O3 O 0.03856(15) -0.24233(12) 0.68297(13) 0.0227(3) Uani 1 1 d . . .
O4 O -0.02686(15) -0.19396(12) 0.88146(13) 0.0241(3) Uani 1 1 d . . .
O5 O 0.15894(13) 0.40662(13) 0.30093(12) 0.0178(3) Uani 1 1 d . . .
O6 O 0.32358(15) 0.43219(17) 0.10489(13) 0.0361(4) Uani 1 1 d . . .
O7 O 0.79104(13) 0.35872(13) 0.13605(13) 0.0218(3) Uani 1 1 d . . .
O8 O 0.77736(13) 0.44887(13) 0.29853(13) 0.0205(3) Uani 1 1 d . . .
O9 O 0.04948(12) 0.47010(11) 0.09374(12) 0.0140(3) Uani 1 1 d . . .
H7 H 0.1268 0.4761 0.0781 0.017 Uiso 1 1 d . . .
O10 O -0.08278(12) 0.42420(11) 0.48836(11) 0.0127(3) Uani 1 1 d . . .
H10A H -0.1466 0.3725 0.5390 0.015 Uiso 1 1 d . . .
O11 O -0.19388(15) 0.67085(14) 0.12803(14) 0.0294(4) Uani 1 1 d . . .
N1 N 0.09289(16) 0.20295(14) 0.57214(15) 0.0154(3) Uani 1 1 d . . .
N2 N 0.31226(16) 0.37644(14) 0.42741(15) 0.0169(3) Uani 1 1 d . . .
C1 C 0.00346(19) 0.27884(17) 0.77458(18) 0.0155(4) Uani 1 1 d . . .
C2 C 0.03406(19) 0.17282(17) 0.70372(18) 0.0155(4) Uani 1 1 d . . .
C3 C 0.0090(2) 0.05381(17) 0.76818(18) 0.0174(4) Uani 1 1 d . . .
H3 H -0.0319 0.0356 0.8607 0.021 Uiso 1 1 calc R . .
C4 C 0.04506(19) -0.03848(17) 0.69473(18) 0.0174(4) Uani 1 1 d . . .
C5 C 0.1071(2) -0.00831(18) 0.56071(19) 0.0209(4) Uani 1 1 d . . .
H5 H 0.1341 -0.0700 0.5086 0.025 Uiso 1 1 calc R . .
C6 C 0.1297(2) 0.11353(18) 0.50273(18) 0.0201(4) Uani 1 1 d . . .
H6 H 0.1729 0.1335 0.4105 0.024 Uiso 1 1 calc R . .
C7 C 0.01670(19) -0.16916(17) 0.75850(18) 0.0175(4) Uani 1 1 d . . .
C8 C 0.2804(2) 0.41387(19) 0.22474(19) 0.0203(4) Uani 1 1 d . . .
C9 C 0.37248(19) 0.39606(18) 0.29585(18) 0.0183(4) Uani 1 1 d . . .
C10 C 0.5068(2) 0.40140(19) 0.23157(19) 0.0203(4) Uani 1 1 d . . .
H10 H 0.5465 0.4142 0.1390 0.024 Uiso 1 1 calc R . .
C11 C 0.58373(19) 0.38769(18) 0.30505(19) 0.0189(4) Uani 1 1 d . . .
C12 C 0.5218(2) 0.36624(19) 0.44043(19) 0.0215(4) Uani 1 1 d . . .
H12 H 0.5716 0.3558 0.4929 0.026 Uiso 1 1 calc R . .
C13 C 0.3867(2) 0.36027(19) 0.49749(19) 0.0212(4) Uani 1 1 d . . .
H13 H 0.3451 0.3441 0.5900 0.025 Uiso 1 1 calc R . .
C14 C 0.73019(19) 0.39787(17) 0.24035(18) 0.0167(4) Uani 1 1 d . . .

loop_
_atom_site_aniso_label
_atom_site_aniso_U_11
_atom_site_aniso_U_22
_atom_site_aniso_U_33
_atom_site_aniso_U_23
_atom_site_aniso_U_13
_atom_site_aniso_U_12
Co1 0.01392(14) 0.01257(13) 0.01097(13) -0.00340(9) -0.00501(10) -0.00082(10)
Co2 0.01484(15) 0.01284(14) 0.01103(13) -0.00365(9) -0.00561(10) -0.00204(10)
Co3 0.01846(15) 0.01248(14) 0.01106(13) -0.00331(10) -0.00547(11) -0.00220(10)
O1 0.0266(8) 0.0130(7) 0.0133(6) -0.0031(5) -0.0085(6) -0.0029(6)
O2 0.0304(8) 0.0189(7) 0.0112(6) -0.0041(5) -0.0046(6) -0.0070(6)
O3 0.0406(9) 0.0132(7) 0.0178(7) -0.0031(5) -0.0135(6) -0.0048(6)
O4 0.0421(9) 0.0135(7) 0.0157(7) -0.0025(5) -0.0111(6) 0.0000(6)
O5 0.0131(7) 0.0286(8) 0.0128(6) -0.0062(6) -0.0050(5) -0.0008(6)
O6 0.0179(8) 0.0759(13) 0.0130(7) -0.0060(7) -0.0051(6) -0.0050(8)
O7 0.0166(7) 0.0320(8) 0.0167(7) -0.0085(6) -0.0030(6) -0.0050(6)
O8 0.0156(7) 0.0258(7) 0.0236(7) -0.0091(6) -0.0080(6) -0.0030(6)
O9 0.0143(7) 0.0163(7) 0.0120(6) -0.0021(5) -0.0052(5) -0.0027(5)
O10 0.0132(7) 0.0135(6) 0.0116(6) -0.0031(5) -0.0041(5) -0.0028(5)
O11 0.0240(8) 0.0304(8) 0.0288(8) -0.0086(7) -0.0055(7) 0.0032(7)
N1 0.0190(9) 0.0151(8) 0.0134(7) -0.0035(6) -0.0072(7) -0.0007(6)
N2 0.0154(9) 0.0184(8) 0.0169(8) -0.0064(6) -0.0049(7) -0.0002(6)
C1 0.0169(10) 0.0165(9) 0.0162(9) -0.0056(7) -0.0085(8) -0.0005(7)
C2 0.0171(10) 0.0165(9) 0.0153(9) -0.0049(7) -0.0076(8) -0.0010(7)
C3 0.0224(11) 0.0170(10) 0.0133(9) -0.0032(7) -0.0072(8) -0.0018(8)
C4 0.0216(11) 0.0156(9) 0.0182(9) -0.0035(7) -0.0105(8) -0.0018(8)
C5 0.0306(12) 0.0173(10) 0.0182(9) -0.0085(8) -0.0105(9) -0.0001(8)
C6 0.0274(12) 0.0188(10) 0.0135(9) -0.0047(8) -0.0063(8) -0.0021(8)
C7 0.0207(11) 0.0147(9) 0.0189(10) -0.0033(8) -0.0098(8) 0.0000(8)
C8 0.0176(11) 0.0271(11) 0.0192(10) -0.0051(8) -0.0093(8) -0.0027(8)
C9 0.0178(10) 0.0214(10) 0.0166(9) -0.0050(8) -0.0071(8) -0.0011(8)
C10 0.0195(11) 0.0267(11) 0.0158(9) -0.0061(8) -0.0064(8) -0.0031(8)
C11 0.0163(10) 0.0211(10) 0.0209(10) -0.0060(8) -0.0074(8) -0.0022(8)
C12 0.0212(11) 0.0280(11) 0.0194(10) -0.0073(8) -0.0109(8) -0.0005(9)
C13 0.0198(11) 0.0302(11) 0.0144(9) -0.0062(8) -0.0062(8) -0.0023(9)
C14 0.0175(10) 0.0158(9) 0.0175(9) -0.0007(7) -0.0086(8) -0.0010(8)

loop_
_atom_type_symbol
_atom_type_description
_atom_type_scat_dispersion_real
_atom_type_scat_dispersion_imag
_atom_type_scat_source
C C 0.0033 0.0016 'International Tables Vol C Tables 4.2.6.8 and 6.1.1.4'
H H 0.0000 0.0000 'International Tables Vol C Tables 4.2.6.8 and 6.1.1.4'
N N 0.0061 0.0033 'International Tables Vol C Tables 4.2.6.8 and 6.1.1.4'
O O 0.0106 0.0060 'International Tables Vol C Tables 4.2.6.8 and 6.1.1.4'
Co Co 0.3494 0.9721 'International Tables Vol C Tables 4.2.6.8 and 6.1.1.4'

loop_
_geom_angle_atom_site_label_1
_geom_angle_atom_site_label_2
_geom_angle_atom_site_label_3
_geom_angle
_geom_angle_site_symmetry_1
_geom_angle_site_symmetry_3
_geom_angle_publ_flag
O5 Co1 O10 100.25(5) . 2_566 ?
O5 Co1 O10 80.29(5) . . ?
O10 Co1 O10 85.87(5) 2_566 . ?
O5 Co1 O1 178.02(5) . . ?
O10 Co1 O1 79.43(5) 2_566 . ?
O10 Co1 O1 97.74(5) . . ?
O5 Co1 N1 103.91(6) . . ?
O10 Co1 N1 155.78(5) 2_566 . ?
O10 Co1 N1 96.34(6) . . ?
O1 Co1 N1 76.37(5) . . ?
O5 Co1 N2 76.53(6) . . ?
O10 Co1 N2 95.45(6) 2_566 . ?
O10 Co1 N2 156.66(6) . . ?
O1 Co1 N2 105.43(6) . . ?
N1 Co1 N2 91.92(6) . . ?
O9 Co2 O3 100.68(5) . 2_556 ?
O9 Co2 O10 164.48(5) . . ?
O3 Co2 O10 92.63(5) 2_556 . ?
O9 Co2 O8 93.16(5) . 1_455 ?
O3 Co2 O8 87.51(6) 2_556 1_455 ?
O10 Co2 O8 95.37(5) . 1_455 ?
O9 Co2 O5 92.34(5) . . ?
O3 Co2 O5 92.56(6) 2_556 . ?
O10 Co2 O5 79.03(5) . . ?
O8 Co2 O5 174.40(5) 1_455 . ?
O9 Co2 O1 89.52(5) . 2_566 ?
O3 Co2 O1 169.70(5) 2_556 2_566 ?
O10 Co2 O1 77.47(5) . 2_566 ?
O8 Co2 O1 90.59(5) 1_455 2_566 ?
O5 Co2 O1 88.35(5) . 2_566 ?
O9 Co3 O4 97.53(5) 2_565 1_564 ?
O9 Co3 O9 81.12(5) 2_565 . ?
O4 Co3 O9 176.94(5) 1_564 . ?
O9 Co3 O2 172.10(5) 2_565 2_566 ?
O4 Co3 O2 88.01(5) 1_564 2_566 ?
O9 Co3 O2 93.61(5) . 2_566 ?
O9 Co3 O7 97.62(5) 2_565 2_665 ?
O4 Co3 O7 88.59(6) 1_564 2_665 ?
O9 Co3 O7 88.88(5) . 2_665 ?
O2 Co3 O7 88.10(5) 2_566 2_665 ?
O9 Co3 O11 91.76(5) 2_565 . ?
O4 Co3 O11 86.10(6) 1_564 . ?
O9 Co3 O11 96.67(5) . . ?
O2 Co3 O11 82.97(6) 2_566 . ?
O7 Co3 O11 169.75(6) 2_665 . ?
C1 O1 Co1 118.41(11) . . ?
C1 O1 Co2 140.88(12) . 2_566 ?
Co1 O1 Co2 99.69(5) . 2_566 ?
C1 O2 Co3 121.52(12) . 2_566 ?
C7 O3 Co2 133.78(12) . 2_556 ?
C7 O4 Co3 125.55(13) . 1_546 ?
C8 O5 Co1 120.02(12) . . ?
C8 O5 Co2 139.24(12) . . ?
Co1 O5 Co2 100.10(5) . . ?
C14 O7 Co3 131.13(13) . 2_665 ?
C14 O8 Co2 127.95(13) . 1_655 ?
Co2 O9 Co3 112.38(6) . 2_565 ?
Co2 O9 Co3 122.17(6) . . ?
Co3 O9 Co3 98.88(5) 2_565 . ?
Co2 O9 H7 102.5 . . ?
Co3 O9 H7 122.4 2_565 . ?
Co3 O9 H7 99.4 . . ?
Co1 O10 Co2 103.25(5) 2_566 . ?
Co1 O10 Co1 94.13(5) 2_566 . ?
Co2 O10 Co1 100.41(5) . . ?
Co1 O10 H10A 122.8 2_566 . ?
Co2 O10 H10A 112.2 . . ?
Co1 O10 H10A 120.4 . . ?
C6 N1 C2 118.24(16) . . ?
C6 N1 Co1 127.05(13) . . ?
C2 N1 Co1 114.54(12) . . ?
C13 N2 C9 118.49(17) . . ?
C13 N2 Co1 126.90(13) . . ?
C9 N2 Co1 114.31(13) . . ?
O2 C1 O1 126.34(17) . . ?
O2 C1 C2 118.91(16) . . ?
O1 C1 C2 114.73(16) . . ?
N1 C2 C3 122.73(17) . . ?
N1 C2 C1 114.48(16) . . ?
C3 C2 C1 122.74(16) . . ?
C2 C3 C4 118.61(17) . . ?
C2 C3 H3 120.7 . . ?
C4 C3 H3 120.7 . . ?
C5 C4 C3 118.77(17) . . ?
C5 C4 C7 119.98(17) . . ?
C3 C4 C7 121.25(17) . . ?
C4 C5 C6 119.35(18) . . ?
C4 C5 H5 120.3 . . ?
C6 C5 H5 120.3 . . ?
N1 C6 C5 122.28(17) . . ?
N1 C6 H6 118.9 . . ?
C5 C6 H6 118.9 . . ?
O3 C7 O4 126.66(18) . . ?
O3 C7 C4 116.04(16) . . ?
O4 C7 C4 117.29(17) . . ?
O6 C8 O5 125.55(18) . . ?
O6 C8 C9 120.80(18) . . ?
O5 C8 C9 113.65(16) . . ?
N2 C9 C10 122.52(18) . . ?
N2 C9 C8 114.78(17) . . ?
C10 C9 C8 122.69(17) . . ?
C9 C10 C11 118.77(18) . . ?
C9 C10 H10 120.6 . . ?
C11 C10 H10 120.6 . . ?
C12 C11 C10 118.62(19) . . ?
C12 C11 C14 120.16(18) . . ?
C10 C11 C14 121.22(17) . . ?
C13 C12 C11 119.06(19) . . ?
C13 C12 H12 120.5 . . ?
C11 C12 H12 120.5 . . ?
N2 C13 C12 122.51(18) . . ?
N2 C13 H13 118.7 . . ?
C12 C13 H13 118.7 . . ?
O7 C14 O8 127.28(18) . . ?
O7 C14 C11 117.82(17) . . ?
O8 C14 C11 114.88(17) . . ?

loop_
_geom_bond_atom_site_label_1
_geom_bond_atom_site_label_2
_geom_bond_distance
_geom_bond_site_symmetry_2
_geom_bond_publ_flag
Co1 O5 2.0641(13) . ?
Co1 O10 2.0661(13) 2_566 ?
Co1 O10 2.0938(13) . ?
Co1 O1 2.0967(13) . ?
Co1 N1 2.1135(16) . ?
Co1 N2 2.1276(16) . ?
Co2 O9 2.0119(12) . ?
Co2 O3 2.0577(13) 2_556 ?
Co2 O10 2.0872(12) . ?
Co2 O8 2.0965(14) 1_455 ?
Co2 O5 2.1260(13) . ?
Co2 O1 2.1631(13) 2_566 ?
Co3 O9 2.0532(13) 2_565 ?
Co3 O4 2.0681(14) 1_564 ?
Co3 O9 2.1005(13) . ?
Co3 O2 2.1178(13) 2_566 ?
Co3 O7 2.1217(14) 2_665 ?
Co3 O11 2.1707(15) . ?
O1 C1 1.266(2) . ?
O1 Co2 2.1631(13) 2_566 ?
O2 C1 1.247(2) . ?
O2 Co3 2.1178(13) 2_566 ?
O3 C7 1.253(2) . ?
O3 Co2 2.0578(13) 2_556 ?
O4 C7 1.262(2) . ?
O4 Co3 2.0680(14) 1_546 ?
O5 C8 1.280(2) . ?
O6 C8 1.229(2) . ?
O7 C14 1.247(2) . ?
O7 Co3 2.1217(14) 2_665 ?
O8 C14 1.268(2) . ?
O8 Co2 2.0964(14) 1_655 ?
O9 Co3 2.0531(13) 2_565 ?
O9 H7 0.8172 . ?
O10 Co1 2.0660(13) 2_566 ?
O10 H10A 0.9072 . ?
N1 C6 1.333(2) . ?
N1 C2 1.355(2) . ?
N2 C13 1.339(3) . ?
N2 C9 1.352(2) . ?
C1 C2 1.510(2) . ?
C2 C3 1.385(3) . ?
C3 C4 1.391(3) . ?
C3 H3 0.9500 . ?
C4 C5 1.381(3) . ?
C4 C7 1.506(3) . ?
C5 C6 1.394(3) . ?
C5 H5 0.9500 . ?
C6 H6 0.9500 . ?
C8 C9 1.516(3) . ?
C9 C10 1.377(3) . ?
C10 C11 1.397(3) . ?
C10 H10 0.9500 . ?
C11 C12 1.391(3) . ?
C11 C14 1.504(3) . ?
C12 C13 1.381(3) . ?
C12 H12 0.9500 . ?
C13 H13 0.9500 . ?
